data_1505923
loop_
_publ_author_name
'Chung, Mee-Kyung'
'Qi, Guizhong'
'Stryker, Jeffrey M.'

_publ_section_title
;
 Synthesis of sterically hindered ortho-substituted tetraphenylethenes.
 Electronic effects in the McMurry olefination reaction.
;
_journal_issue 7
_journal_name_full 'Organic letters'
_journal_page_first 1491
_journal_page_last 1494
_journal_paper_doi 10.1021/ol060318h
_journal_volume 8
_journal_year 2006
_chemical_formula_moiety 'C28 H24 O2'
_chemical_formula_sum 'C28 H24 O2'
_chemical_formula_weight 392.47
_space_group_IT_number 14
_symmetry_cell_setting monoclinic
_symmetry_space_group_name_Hall '-P 2yn'
_symmetry_space_group_name_H-M 'P 1 21/n 1'
_atom_sites_solution_hydrogens geom
_atom_sites_solution_primary direct
_atom_sites_solution_secondary difmap
_audit_creation_method 'manual editing of SHELXL template'
_cell_angle_alpha 90.00
_cell_angle_beta 97.1230(10)
_cell_angle_gamma 90.00
_cell_formula_units_Z 4
_cell_length_a 6.0083(4)
_cell_length_b 19.6711(14)
_cell_length_c 18.7067(13)
_cell_measurement_reflns_used 7546
_cell_measurement_temperature 193(2)
_cell_measurement_theta_max 26.33
_cell_measurement_theta_min 2.34
_cell_volume 2193.9(3)
_computing_cell_refinement 'Bruker SAINT (Bruker, 1997)'
_computing_data_collection 'Bruker SMART (Bruker, 1997)'
_computing_data_reduction 'Bruker SAINT (Bruker, 1997)'
_computing_molecular_graphics 'Bruker SHELXTL (Bruker, 1997)'
_computing_publication_material 'Bruker SHELXTL (Bruker, 1997)'
_computing_structure_refinement 'SHELXL-97 (Sheldrick, 1997)'
_computing_structure_solution 'SHELXS-97 (Sheldrick, 1990)'
_diffrn_ambient_temperature 193(2)
_diffrn_detector_area_resol_mean 8.192
_diffrn_measured_fraction_theta_full 0.996
_diffrn_measured_fraction_theta_max 0.996
_diffrn_measurement_device_type 'Bruker PLATFORM diffractometer/SMART 1000 CCD area detector'
_diffrn_measurement_method '\w scans'
_diffrn_radiation_monochromator graphite
_diffrn_radiation_source 'fine-focus sealed tube'
_diffrn_radiation_type MoK\a
_diffrn_radiation_wavelength 0.71073
_diffrn_reflns_av_R_equivalents 0.0250
_diffrn_reflns_av_sigmaI/netI 0.0217
_diffrn_reflns_limit_h_max 7
_diffrn_reflns_limit_h_min -7
_diffrn_reflns_limit_k_max 24
_diffrn_reflns_limit_k_min -24
_diffrn_reflns_limit_l_max 23
_diffrn_reflns_limit_l_min -23
_diffrn_reflns_number 16002
_diffrn_reflns_theta_full 26.40
_diffrn_reflns_theta_max 26.40
_diffrn_reflns_theta_min 1.51
_diffrn_standards_decay_% 0
_diffrn_standards_interval_time 0
_diffrn_standards_number 0
_exptl_absorpt_coefficient_mu 0.073
_exptl_absorpt_correction_T_max 0.9905
_exptl_absorpt_correction_T_min 0.9608
_exptl_absorpt_correction_type multi-scan
_exptl_absorpt_process_details 'SADABS (Sheldrick, 1996)'
_exptl_crystal_colour colourless
_exptl_crystal_density_diffrn 1.188
_exptl_crystal_density_method 'not measured'
_exptl_crystal_description plate
_exptl_crystal_F_000 832
_exptl_crystal_size_max 0.55
_exptl_crystal_size_mid 0.39
_exptl_crystal_size_min 0.13
_refine_diff_density_max 0.185
_refine_diff_density_min -0.148
_refine_diff_density_rms 0.031
_refine_ls_extinction_method none
_refine_ls_goodness_of_fit_ref 1.016
_refine_ls_hydrogen_treatment constr
_refine_ls_matrix_type full
_refine_ls_number_parameters 273
_refine_ls_number_reflns 4501
_refine_ls_number_restraints 0
_refine_ls_restrained_S_all 1.016
_refine_ls_R_factor_all 0.0503
_refine_ls_R_factor_gt 0.0371
_refine_ls_shift/su_max 0.000
_refine_ls_shift/su_mean 0.000
_refine_ls_structure_factor_coef Fsqd
_refine_ls_weighting_details 'calc w=1/[\s^2^(Fo^2^)+(0.0462P)^2^+0.4809P] where P=(Fo^2^+2Fc^2^)/3'
_refine_ls_weighting_scheme calc
_refine_ls_wR_factor_gt 0.0940
_refine_ls_wR_factor_ref 0.1035
_reflns_number_gt 3568
_reflns_number_total 4501
_reflns_threshold_expression I>2\s(I)
_cod_data_source_file ol060318hsi20060217_050054.cif
_cod_data_source_block Z-2h
_cod_depositor_comments
;
The following automatic conversions were performed:

'_symmetry_cell_setting' value 'Monoclinic' changed to 'monoclinic'
according to /home/saulius/struct/CIF-dictionaries/cif_core.dic
dictionary named 'cif_core.dic' version 2.4.1 from 2010-06-29.

Automatic conversion script
Id: cif_fix_values 1715 2011-07-08 13:25:40Z adriana 
;
_cod_original_sg_symbol_H-M 'P 21/n'
_cod_database_code 1505923

loop_
_symmetry_equiv_pos_as_xyz
'x, y, z'
'-x+1/2, y+1/2, -z+1/2'
'-x, -y, -z'
'x-1/2, -y-1/2, z-1/2'

loop_
_atom_site_label
_atom_site_type_symbol
_atom_site_fract_x
_atom_site_fract_y
_atom_site_fract_z
_atom_site_U_iso_or_equiv
_atom_site_adp_type
_atom_site_occupancy
_atom_site_symmetry_multiplicity
_atom_site_calc_flag
_atom_site_refinement_flags
O1 O -0.25221(15) 0.21634(4) -0.07204(5) 0.0423(2) Uani 1 1 d .
O2 O 0.32362(14) 0.21957(4) 0.22890(4) 0.0389(2) Uani 1 1 d .
C1 C 0.05598(18) 0.25629(5) 0.04193(6) 0.0284(2) Uani 1 1 d .
C2 C 0.02869(18) 0.25938(5) 0.11209(6) 0.0284(2) Uani 1 1 d .
C11 C 0.07339(19) 0.18969(6) 0.00483(6) 0.0318(3) Uani 1 1 d .
C12 C -0.0831(2) 0.17101(6) -0.05354(7) 0.0360(3) Uani 1 1 d .
C13 C -0.0650(3) 0.10829(7) -0.08714(8) 0.0524(4) Uani 1 1 d .
H13 H -0.1711 0.0956 -0.1268 0.063 Uiso 1 1 calc R
C14 C 0.1074(3) 0.06490(8) -0.06248(10) 0.0663(5) Uani 1 1 d .
H14 H 0.1197 0.0223 -0.0857 0.080 Uiso 1 1 calc R
C15 C 0.2617(3) 0.08211(8) -0.00500(10) 0.0640(4) Uani 1 1 d .
H15 H 0.3797 0.0517 0.0117 0.077 Uiso 1 1 calc R
C16 C 0.2432(2) 0.14432(7) 0.02833(8) 0.0459(3) Uani 1 1 d .
H16 H 0.3495 0.1562 0.0683 0.055 Uiso 1 1 calc R
C17 C -0.4155(2) 0.19916(8) -0.13134(8) 0.0542(4) Uani 1 1 d .
H17A H -0.5192 0.2373 -0.1419 0.065 Uiso 1 1 calc R
H17B H -0.4993 0.1589 -0.1191 0.065 Uiso 1 1 calc R
H17C H -0.3401 0.1894 -0.1737 0.065 Uiso 1 1 calc R
C21 C 0.08309(19) 0.31854(6) -0.00199(6) 0.0297(2) Uani 1 1 d .
C22 C 0.2779(2) 0.32701(6) -0.03400(6) 0.0377(3) Uani 1 1 d .
H22 H 0.3896 0.2925 -0.0291 0.045 Uiso 1 1 calc R
C23 C 0.3108(2) 0.38538(7) -0.07303(7) 0.0478(3) Uani 1 1 d .
H23 H 0.4454 0.3910 -0.0942 0.057 Uiso 1 1 calc R
C24 C 0.1486(3) 0.43520(7) -0.08111(7) 0.0490(4) Uani 1 1 d .
H24 H 0.1714 0.4752 -0.1077 0.059 Uiso 1 1 calc R
C25 C -0.0473(2) 0.42689(6) -0.05059(7) 0.0440(3) Uani 1 1 d .
H25 H -0.1600 0.4610 -0.0567 0.053 Uiso 1 1 calc R
C26 C -0.0798(2) 0.36899(6) -0.01106(6) 0.0357(3) Uani 1 1 d .
H26 H -0.2147 0.3637 0.0100 0.043 Uiso 1 1 calc R
C31 C -0.00801(19) 0.19652(6) 0.15372(6) 0.0300(2) Uani 1 1 d .
C32 C 0.14318(19) 0.17784(6) 0.21366(6) 0.0313(3) Uani 1 1 d .
C33 C 0.1064(2) 0.11904(6) 0.25191(7) 0.0402(3) Uani 1 1 d .
H33 H 0.2093 0.1062 0.2924 0.048 Uiso 1 1 calc R
C34 C -0.0803(2) 0.07947(6) 0.23082(8) 0.0455(3) Uani 1 1 d .
H34 H -0.1062 0.0398 0.2576 0.055 Uiso 1 1 calc R
C35 C -0.2292(2) 0.09657(6) 0.17159(8) 0.0440(3) Uani 1 1 d .
H35 H -0.3561 0.0688 0.1571 0.053 Uiso 1 1 calc R
C36 C -0.1912(2) 0.15499(6) 0.13341(7) 0.0377(3) Uani 1 1 d .
H36 H -0.2932 0.1668 0.0924 0.045 Uiso 1 1 calc R
C37 C 0.4821(2) 0.20340(8) 0.28982(7) 0.0469(3) Uani 1 1 d .
H37A H 0.5972 0.2389 0.2965 0.056 Uiso 1 1 calc R
H37B H 0.5528 0.1596 0.2818 0.056 Uiso 1 1 calc R
H37C H 0.4051 0.2006 0.3329 0.056 Uiso 1 1 calc R
C41 C 0.02465(19) 0.32438(6) 0.15315(6) 0.0304(3) Uani 1 1 d .
C42 C -0.1555(2) 0.33834(6) 0.19097(7) 0.0395(3) Uani 1 1 d .
H42 H -0.2758 0.3068 0.1897 0.047 Uiso 1 1 calc R
C43 C -0.1611(3) 0.39791(7) 0.23052(7) 0.0511(4) Uani 1 1 d .
H43 H -0.2854 0.4071 0.2558 0.061 Uiso 1 1 calc R
C44 C 0.0132(3) 0.44362(7) 0.23308(8) 0.0547(4) Uani 1 1 d .
H44 H 0.0098 0.4843 0.2603 0.066 Uiso 1 1 calc R
C45 C 0.1923(3) 0.43020(7) 0.19610(8) 0.0512(4) Uani 1 1 d .
H45 H 0.3124 0.4618 0.1979 0.061 Uiso 1 1 calc R
C46 C 0.1991(2) 0.37108(6) 0.15630(7) 0.0393(3) Uani 1 1 d .
H46 H 0.3238 0.3624 0.1310 0.047 Uiso 1 1 calc R

loop_
_atom_site_aniso_label
_atom_site_aniso_U_11
_atom_site_aniso_U_22
_atom_site_aniso_U_33
_atom_site_aniso_U_23
_atom_site_aniso_U_13
_atom_site_aniso_U_12
O1 0.0446(5) 0.0455(5) 0.0332(5) -0.0069(4) -0.0093(4) 0.0004(4)
O2 0.0376(5) 0.0437(5) 0.0325(5) 0.0064(4) -0.0072(4) -0.0024(4)
C1 0.0255(5) 0.0306(6) 0.0277(6) 0.0000(4) -0.0024(4) 0.0003(4)
C2 0.0261(5) 0.0302(6) 0.0273(6) 0.0007(4) -0.0029(4) -0.0002(4)
C11 0.0346(6) 0.0311(6) 0.0302(6) -0.0002(4) 0.0067(5) 0.0000(5)
C12 0.0435(7) 0.0345(6) 0.0308(6) -0.0034(5) 0.0074(5) -0.0032(5)
C13 0.0713(10) 0.0412(8) 0.0449(8) -0.0137(6) 0.0085(7) -0.0081(7)
C14 0.0948(13) 0.0384(8) 0.0688(11) -0.0169(7) 0.0225(10) 0.0086(8)
C15 0.0712(11) 0.0463(9) 0.0757(12) -0.0028(8) 0.0139(9) 0.0236(8)
C16 0.0427(7) 0.0457(7) 0.0491(8) -0.0004(6) 0.0054(6) 0.0099(6)
C17 0.0505(8) 0.0706(10) 0.0374(7) -0.0078(7) -0.0101(6) -0.0102(7)
C21 0.0340(6) 0.0319(6) 0.0215(5) -0.0021(4) -0.0031(4) -0.0026(5)
C22 0.0379(6) 0.0429(7) 0.0316(6) 0.0018(5) 0.0023(5) 0.0001(5)
C23 0.0477(8) 0.0587(9) 0.0367(7) 0.0082(6) 0.0042(6) -0.0125(7)
C24 0.0654(9) 0.0415(7) 0.0369(7) 0.0112(6) -0.0058(7) -0.0126(7)
C25 0.0560(8) 0.0341(6) 0.0385(7) 0.0020(5) -0.0076(6) 0.0037(6)
C26 0.0385(6) 0.0366(6) 0.0306(6) -0.0010(5) -0.0011(5) 0.0014(5)
C31 0.0335(6) 0.0293(6) 0.0272(6) -0.0003(4) 0.0042(5) 0.0011(4)
C32 0.0337(6) 0.0322(6) 0.0282(6) -0.0003(4) 0.0039(5) 0.0033(5)
C33 0.0463(7) 0.0368(6) 0.0370(7) 0.0077(5) 0.0037(6) 0.0090(5)
C34 0.0548(8) 0.0315(6) 0.0519(8) 0.0099(6) 0.0132(6) 0.0010(6)
C35 0.0448(7) 0.0367(7) 0.0510(8) -0.0001(6) 0.0079(6) -0.0087(6)
C36 0.0378(6) 0.0393(6) 0.0353(7) 0.0011(5) 0.0010(5) -0.0038(5)
C37 0.0409(7) 0.0620(9) 0.0346(7) 0.0060(6) -0.0079(6) 0.0035(6)
C41 0.0357(6) 0.0312(6) 0.0224(5) 0.0025(4) -0.0045(4) 0.0046(5)
C42 0.0445(7) 0.0402(7) 0.0335(6) 0.0059(5) 0.0043(5) 0.0095(5)
C43 0.0656(9) 0.0505(8) 0.0373(7) 0.0021(6) 0.0066(6) 0.0266(7)
C44 0.0789(11) 0.0382(7) 0.0419(8) -0.0104(6) -0.0127(7) 0.0203(7)
C45 0.0596(9) 0.0351(7) 0.0532(8) -0.0055(6) -0.0157(7) -0.0008(6)
C46 0.0406(7) 0.0361(6) 0.0389(7) -0.0031(5) -0.0048(5) -0.0002(5)

loop_
_atom_type_symbol
_atom_type_description
_atom_type_scat_dispersion_real
_atom_type_scat_dispersion_imag
_atom_type_scat_source
C C 0.0033 0.0016 'International Tables Vol C Tables 4.2.6.8 and 6.1.1.4'
H H 0.0000 0.0000 'International Tables Vol C Tables 4.2.6.8 and 6.1.1.4'
O O 0.0106 0.0060 'International Tables Vol C Tables 4.2.6.8 and 6.1.1.4'

loop_
_geom_angle_atom_site_label_1
_geom_angle_atom_site_label_2
_geom_angle_atom_site_label_3
_geom_angle
C12 O1 C17 117.46(10)
C32 O2 C37 117.88(10)
C2 C1 C11 121.19(10)
C2 C1 C21 122.32(10)
C11 C1 C21 116.41(9)
C1 C2 C31 121.06(10)
C1 C2 C41 123.55(10)
C31 C2 C41 115.35(9)
C16 C11 C12 118.41(11)
C16 C11 C1 120.61(11)
C12 C11 C1 120.97(10)
O1 C12 C13 124.11(12)
O1 C12 C11 115.72(10)
C13 C12 C11 120.12(12)
C14 C13 C12 119.65(14)
C15 C14 C13 121.11(13)
C14 C15 C16 119.13(14)
C15 C16 C11 121.58(14)
C22 C21 C26 118.69(11)
C22 C21 C1 119.36(10)
C26 C21 C1 121.94(10)
C23 C22 C21 120.57(12)
C24 C23 C22 120.08(13)
C23 C24 C25 119.91(12)
C24 C25 C26 120.17(12)
C25 C26 C21 120.57(12)
C36 C31 C32 118.61(11)
C36 C31 C2 120.62(10)
C32 C31 C2 120.77(10)
O2 C32 C33 124.50(10)
O2 C32 C31 115.44(10)
C33 C32 C31 120.04(11)
C34 C33 C32 119.74(11)
C35 C34 C33 121.05(12)
C34 C35 C36 118.99(12)
C31 C36 C35 121.56(12)
C46 C41 C42 118.57(11)
C46 C41 C2 121.84(11)
C42 C41 C2 119.58(11)
C43 C42 C41 120.60(13)
C44 C43 C42 120.07(14)
C45 C44 C43 119.78(13)
C44 C45 C46 120.62(14)
C45 C46 C41 120.37(13)

loop_
_geom_bond_atom_site_label_1
_geom_bond_atom_site_label_2
_geom_bond_distance
O1 C12 1.3640(15)
O1 C17 1.4273(14)
O2 C32 1.3616(14)
O2 C37 1.4274(14)
C1 C2 1.3440(16)
C1 C11 1.4924(15)
C1 C21 1.4947(15)
C2 C31 1.4922(15)
C2 C41 1.4935(15)
C11 C16 1.3855(17)
C11 C12 1.3985(16)
C12 C13 1.3949(18)
C13 C14 1.377(2)
C14 C15 1.373(2)
C15 C16 1.384(2)
C21 C22 1.3893(17)
C21 C26 1.3895(16)
C22 C23 1.3879(18)
C23 C24 1.377(2)
C24 C25 1.380(2)
C25 C26 1.3851(17)
C31 C36 1.3854(16)
C31 C32 1.4018(15)
C32 C33 1.3921(16)
C33 C34 1.3821(18)
C34 C35 1.3770(19)
C35 C36 1.3869(17)
C41 C46 1.3896(17)
C41 C42 1.3920(17)
C42 C43 1.3884(19)
C43 C44 1.377(2)
C44 C45 1.375(2)
C45 C46 1.3842(18)

loop_
_geom_torsion_atom_site_label_1
_geom_torsion_atom_site_label_2
_geom_torsion_atom_site_label_3
_geom_torsion_atom_site_label_4
_geom_torsion
C11 C1 C2 C31 -6.14(16)
C21 C1 C2 C31 177.29(10)
C11 C1 C2 C41 176.02(10)
C21 C1 C2 C41 -0.55(17)
C2 C1 C11 C16 -59.81(16)
C21 C1 C11 C16 116.95(12)
C2 C1 C11 C12 119.04(13)
C21 C1 C11 C12 -64.19(14)
C17 O1 C12 C13 -2.46(18)
C17 O1 C12 C11 -179.98(11)
C16 C11 C12 O1 177.03(11)
C1 C11 C12 O1 -1.84(16)
C16 C11 C12 C13 -0.59(18)
C1 C11 C12 C13 -179.47(11)
O1 C12 C13 C14 -177.35(14)
C11 C12 C13 C14 0.1(2)
C12 C13 C14 C15 0.4(3)
C13 C14 C15 C16 -0.2(3)
C14 C15 C16 C11 -0.3(2)
C12 C11 C16 C15 0.7(2)
C1 C11 C16 C15 179.59(13)
C2 C1 C21 C22 119.67(12)
C11 C1 C21 C22 -57.05(13)
C2 C1 C21 C26 -59.38(15)
C11 C1 C21 C26 123.90(11)
C26 C21 C22 C23 1.28(17)
C1 C21 C22 C23 -177.80(11)
C21 C22 C23 C24 -0.82(19)
C22 C23 C24 C25 -0.3(2)
C23 C24 C25 C26 0.8(2)
C24 C25 C26 C21 -0.35(18)
C22 C21 C26 C25 -0.70(17)
C1 C21 C26 C25 178.36(11)
C1 C2 C31 C36 -60.04(16)
C41 C2 C31 C36 117.97(12)
C1 C2 C31 C32 119.28(12)
C41 C2 C31 C32 -62.72(14)
C37 O2 C32 C33 -2.38(17)
C37 O2 C32 C31 179.40(11)
C36 C31 C32 O2 177.62(10)
C2 C31 C32 O2 -1.71(16)
C36 C31 C32 C33 -0.68(17)
C2 C31 C32 C33 179.99(11)
O2 C32 C33 C34 -178.56(11)
C31 C32 C33 C34 -0.42(18)
C32 C33 C34 C35 1.2(2)
C33 C34 C35 C36 -0.8(2)
C32 C31 C36 C35 1.07(18)
C2 C31 C36 C35 -179.60(11)
C34 C35 C36 C31 -0.3(2)
C1 C2 C41 C46 -55.30(15)
C31 C2 C41 C46 126.75(11)
C1 C2 C41 C42 126.30(12)
C31 C2 C41 C42 -51.65(14)
C46 C41 C42 C43 0.44(17)
C2 C41 C42 C43 178.90(11)
C41 C42 C43 C44 -0.48(19)
C42 C43 C44 C45 0.3(2)
C43 C44 C45 C46 0.0(2)
C44 C45 C46 C41 0.0(2)
C42 C41 C46 C45 -0.21(17)
C2 C41 C46 C45 -178.63(11)

loop_
_cod_related_entry_id
_cod_related_entry_database
_cod_related_entry_code
1 ChemSpider 21199866
